data_1517874
loop_
_publ_author_name
'Fleischmann, Martin'
'Jones, James S.'
'Gabba\"i, Fran\,cois P.'
'Scheer, Manfred'

_publ_section_title
;
 A comparative study of the coordination behavior of cyclo-P5and
 cyclo-As5ligand complexes towards the trinuclear Lewis acid complex
 (perfluoro-ortho-phenylene)mercury
;
_journal_issue 1
_journal_name_full 'Chem. Sci.'
_journal_page_first 132
_journal_paper_doi 10.1039/C4SC02353F
_journal_volume 6
_journal_year 2015
_chemical_absolute_configuration ad
_chemical_compound_source 'see text'
_chemical_formula_moiety 'C13 H21 Fe P5'
_chemical_formula_sum 'C13 H21 Fe P5'
_chemical_formula_weight 388.00
_chemical_name_systematic ?
_space_group_IT_number 29
_symmetry_cell_setting orthorhombic
_symmetry_Int_Tables_number 29
_symmetry_space_group_name_Hall 'P 2c -2ac'
_symmetry_space_group_name_H-M 'P c a 21'
_atom_sites_solution_hydrogens geom
_atom_sites_solution_primary direct
_atom_sites_solution_secondary difmap
_cell_angle_alpha 90
_cell_angle_beta 90
_cell_angle_gamma 90
_cell_formula_units_Z 4
_cell_length_a 18.7588(8)
_cell_length_b 6.5778(3)
_cell_length_c 14.1509(6)
_cell_measurement_reflns_used 1522
_cell_measurement_temperature 123(1)
_cell_measurement_theta_max 73.9098
_cell_measurement_theta_min 3.9097
_cell_volume 1746.10(13)
_computing_cell_refinement
;
CrysAlisPro, Agilent Technologies,
Version 1.171.36.21 (release 14-08-2012 CrysAlis171 .NET)
(compiled Sep 14 2012,17:21:16)
;
_computing_data_collection
;
CrysAlisPro, Agilent Technologies,
Version 1.171.36.21 (release 14-08-2012 CrysAlis171 .NET)
(compiled Sep 14 2012,17:21:16)
;
_computing_data_reduction
;
CrysAlisPro, Agilent Technologies,
Version 1.171.36.21 (release 14-08-2012 CrysAlis171 .NET)
(compiled Sep 14 2012,17:21:16)
;
_computing_molecular_graphics 'PLATON (Spek, 1990)'
_computing_publication_material 'PLATON (Spek, 2003)'
_computing_structure_refinement 'SHELXL-97 (Sheldrick, 1997)'
_computing_structure_solution 'SIR-97 (Altomare, 1999)'
_diffrn_ambient_temperature 123(1)
_diffrn_detector_area_resol_mean 10.5431
_diffrn_measured_fraction_theta_full 0.983
_diffrn_measured_fraction_theta_max 0.945
_diffrn_measurement_device_type 'Xcalibur, Ruby, Gemini ultra'
_diffrn_measurement_method '\w scans'
_diffrn_radiation_monochromator mirror
_diffrn_radiation_probe x-ray
_diffrn_radiation_source 'Enhance Ultra (Cu) X-ray Source'
_diffrn_radiation_type CuK\a
_diffrn_radiation_wavelength 1.54178
_diffrn_reflns_av_R_equivalents 0.0380
_diffrn_reflns_av_sigmaI/netI 0.0694
_diffrn_reflns_limit_h_max 23
_diffrn_reflns_limit_h_min -15
_diffrn_reflns_limit_k_max 8
_diffrn_reflns_limit_k_min -5
_diffrn_reflns_limit_l_max 17
_diffrn_reflns_limit_l_min -12
_diffrn_reflns_number 3376
_diffrn_reflns_reduction_process
;
;
_diffrn_reflns_theta_full 67.00
_diffrn_reflns_theta_max 74.07
_diffrn_reflns_theta_min 4.71
_exptl_absorpt_coefficient_mu 11.129
_exptl_absorpt_correction_T_max 0.587
_exptl_absorpt_correction_T_min 0.115
_exptl_absorpt_correction_type analytical
_exptl_absorpt_process_details
;
CrysAlisPro, Agilent Technologies,
Version 1.171.36.21 (release 14-08-2012 CrysAlis171 .NET)
(compiled Sep 14 2012,17:21:16)
Analytical numeric absorption correction using a multifaceted crystal
            model based on expressions derived by R.C. Clark & J.S. Reid.
(Clark, R. C. & Reid, J. S. (1995). Acta Cryst. A51, 887-897)
;
_exptl_crystal_colour 'dark green'
_exptl_crystal_density_diffrn 1.476
_exptl_crystal_density_method 'Not Measured'
_exptl_crystal_description block
_exptl_crystal_F_000 800
_exptl_crystal_size_max 0.2845
_exptl_crystal_size_mid 0.0702
_exptl_crystal_size_min 0.0643
_refine_diff_density_max 0.352
_refine_diff_density_min -0.556
_refine_diff_density_rms 0.079
_refine_ls_abs_structure_details 'Flack H.D. (1983), Acta Cryst. A39, 876-881'
_refine_ls_abs_structure_Flack 0.025(8)
_refine_ls_extinction_method none
_refine_ls_goodness_of_fit_ref 0.950
_refine_ls_hydrogen_treatment constr
_refine_ls_matrix_type full
_refine_ls_number_parameters 249
_refine_ls_number_reflns 2274
_refine_ls_number_restraints 33
_refine_ls_restrained_S_all 0.943
_refine_ls_R_factor_all 0.0510
_refine_ls_R_factor_gt 0.0427
_refine_ls_shift/su_max 0.000
_refine_ls_shift/su_mean 0.000
_refine_ls_structure_factor_coef Fsqd
_refine_ls_weighting_details 'calc w=1/[\s^2^(Fo^2^)+(0.0428P)^2^]         where P=(Fo^2^+2Fc^2^)/3'
_refine_ls_weighting_scheme calc
_refine_ls_wR_factor_gt 0.0910
_refine_ls_wR_factor_ref 0.0929
_reflns_number_gt 1847
_reflns_number_total 2274
_reflns_threshold_expression >2\s(i)
_cod_data_source_file c4sc02353f2.cif
_cod_data_source_block 1
_cod_depositor_comments
;
The following automatic conversions were performed:

'_symmetry_cell_setting' value 'Orthorhombic' changed to
'orthorhombic' according to
/usr/data/users/saulius/crontab/automatic-downloads/rss-feeds/RSC/lib/dictionaries/cif_core.dic
dictionary named 'cif_core.dic' version 2.4.2 from 2011-04-26.

Automatic conversion script
Id: cif_fix_values 2827 2014-09-09 07:05:25Z andrius 

 Adding full bibliography for 1517871--1517880.cif.
;
_cod_database_code 1517874

loop_
_symmetry_equiv_pos_site_id
_symmetry_equiv_pos_as_xyz
1 x,y,z
2 -x,-y,1/2+z
3 1/2-x,y,1/2+z
4 1/2+x,-y,z

loop_
_atom_site_aniso_label
_atom_site_aniso_U_11
_atom_site_aniso_U_22
_atom_site_aniso_U_33
_atom_site_aniso_U_23
_atom_site_aniso_U_13
_atom_site_aniso_U_12
Fe1 0.0251(3) 0.0183(3) 0.0187(3) -0.0005(4) 0.0024(4) 0.0006(4)
P1 0.0958(16) 0.0204(7) 0.0359(10) -0.0042(8) 0.0264(11) 0.0029(10)
P2 0.0468(11) 0.0636(13) 0.0269(10) 0.0006(10) 0.0053(9) 0.0303(10)
P3 0.0331(8) 0.0431(10) 0.0345(9) -0.0017(9) 0.0120(8) -0.0071(8)
P4 0.0408(10) 0.0423(10) 0.0263(9) 0.0091(8) 0.0036(8) 0.0066(9)
P5 0.0454(10) 0.0597(12) 0.0285(9) -0.0163(10) 0.0060(8) -0.0191(10)
C1 0.028(3) 0.024(4) 0.022(3) -0.005(4) 0.007(2) 0.001(3)
C2 0.033(3) 0.029(3) 0.022(3) -0.010(3) 0.006(3) -0.008(3)
C3 0.036(3) 0.020(3) 0.027(3) 0.002(2) 0.007(3) 0.005(2)
C4 0.024(3) 0.022(3) 0.015(4) 0.004(3) 0.002(2) 0.003(3)
C5 0.024(3) 0.022(3) 0.014(3) 0.004(2) 0.005(2) 0.002(2)
C6 0.026(4) 0.040(4) 0.028(4) 0.001(4) -0.002(3) -0.004(4)
C7 0.029(3) 0.058(6) 0.030(4) -0.007(4) -0.007(3) -0.005(4)
C8 0.032(3) 0.051(4) 0.041(4) 0.006(4) -0.006(3) 0.011(3)
C9 0.021(3) 0.076(6) 0.030(4) -0.010(4) -0.007(3) -0.013(3)
C10 0.028(3) 0.033(4) 0.024(3) 0.004(3) 0.000(3) 0.002(3)
C11 0.022(4) 0.059(4) 0.027(4) -0.004(5) 0.001(3) -0.006(4)
C12 0.031(3) 0.040(4) 0.041(4) 0.001(3) 0.003(3) -0.010(3)
C13 0.033(3) 0.046(5) 0.039(4) 0.000(4) -0.009(3) 0.004(3)

loop_
_atom_site_label
_atom_site_type_symbol
_atom_site_thermal_displace_type
_atom_site_fract_x
_atom_site_fract_y
_atom_site_fract_z
_atom_site_occupancy
_atom_site_U_iso_or_equiv
_atom_site_calc_flag
Fe1 Fe Uani 0.06785(4) 0.74856(13) 0.68910(10) 1.000 0.0207(2) .
P1 P Uani 0.08619(14) 0.4214(3) 0.62560(15) 0.890 0.0507(7) .
P2 P Uani 0.17860(11) 0.5988(4) 0.64612(15) 0.890 0.0458(7) .
P3 P Uani 0.15846(10) 0.8945(3) 0.59575(16) 0.890 0.0369(5) .
P4 P Uani 0.05529(11) 0.8967(3) 0.53698(15) 0.890 0.0365(6) .
P5 P Uani 0.01142(11) 0.6060(4) 0.55353(16) 0.890 0.0445(6) .
C1 C Uani 0.0901(4) 0.7839(10) 0.8350(8) 0.890 0.0247(19) .
C2 C Uani 0.0710(4) 0.9697(10) 0.7917(4) 0.890 0.0280(17) .
C3 C Uani 0.0015(4) 0.9589(9) 0.7545(5) 0.890 0.0277(17) .
C4 C Uani -0.0258(4) 0.7577(10) 0.7741(5) 0.890 0.0203(19) .
C5 C Uani 0.0299(3) 0.6539(9) 0.8215(4) 0.890 0.0200(17) .
C6 C Uani 0.1537(4) 0.7474(18) 0.8968(6) 0.890 0.031(2) .
C7 C Uani 0.1326(4) 0.8272(14) 0.9969(5) 0.890 0.039(3) .
C8 C Uani 0.1713(4) 0.5206(12) 0.9050(6) 0.890 0.041(2) .
C9 C Uani 0.2196(4) 0.8661(13) 0.8650(5) 0.890 0.042(3) .
C10 C Uani -0.1021(4) 0.6893(10) 0.7654(5) 0.890 0.0283(19) .
C11 C Uani -0.1375(5) 0.741(2) 0.8596(5) 0.890 0.036(2) .
C12 C Uani -0.1084(4) 0.4578(11) 0.7513(5) 0.890 0.037(2) .
C13 C Uani -0.1418(4) 0.7968(10) 0.6846(6) 0.890 0.039(2) .
C19 C Uiso -0.099(2) 0.790(6) 0.757(3) 0.110 0.027(7) .
C20 C Uiso -0.145(5) 0.740(14) 0.843(4) 0.110 0.027(7) .
C21 C Uiso -0.105(3) 1.025(6) 0.746(3) 0.110 0.027(7) .
C22 C Uiso -0.132(3) 0.697(7) 0.668(3) 0.110 0.027(7) .
C23 C Uiso 0.157(2) 0.797(6) 0.899(3) 0.110 0.012(18) .
C24 C Uiso 0.135(3) 0.729(7) 1.000(4) 0.110 0.025(14) .
C25 C Uiso 0.227(3) 0.687(7) 0.874(5) 0.110 0.047(16) .
C26 C Uiso 0.169(2) 1.027(5) 0.895(3) 0.110 0.020(9) .
P8 P Uiso 0.1630(7) 0.6055(19) 0.5965(17) 0.110 0.029(3) .
P9 P Uiso 0.0589(7) 0.602(2) 0.5382(17) 0.110 0.036(3) .
P10 P Uiso 0.0158(9) 0.893(2) 0.5505(19) 0.110 0.042(4) .
C14 C Uiso 0.031(2) 0.857(4) 0.817(3) 0.110 0.016(5) .
C15 C Uiso -0.0219(19) 0.719(7) 0.789(6) 0.110 0.016(5) .
C16 C Uiso 0.0092(18) 0.535(5) 0.763(3) 0.110 0.016(5) .
C17 C Uiso 0.0810(17) 0.533(5) 0.799(3) 0.110 0.016(5) .
C18 C Uiso 0.092(3) 0.732(7) 0.835(7) 0.110 0.016(5) .
P7 P Uiso 0.1826(8) 0.905(2) 0.6434(19) 0.110 0.043(4) .
P6 P Uiso 0.0889(8) 1.077(2) 0.6263(19) 0.110 0.052(4) .
H12C H Uiso -0.09170 0.38920 0.80690 0.890 0.0560 calc
H12B H Uiso -0.15730 0.42250 0.74000 0.890 0.0560 calc
H13C H Uiso -0.11810 0.76910 0.62590 0.890 0.0590 calc
H13A H Uiso -0.14200 0.94070 0.69590 0.890 0.0590 calc
H13B H Uiso -0.18990 0.74770 0.68160 0.890 0.0590 calc
H8C H Uiso 0.17770 0.46440 0.84300 0.890 0.0620 calc
H9A H Uiso 0.23280 0.82420 0.80250 0.890 0.0640 calc
H9B H Uiso 0.25820 0.83970 0.90770 0.890 0.0640 calc
H9C H Uiso 0.20900 1.00890 0.86500 0.890 0.0640 calc
H11A H Uiso -0.11390 0.66910 0.90970 0.890 0.0540 calc
H11B H Uiso -0.18680 0.70180 0.85770 0.890 0.0540 calc
H11C H Uiso -0.13410 0.88470 0.87080 0.890 0.0540 calc
H12A H Uiso -0.07990 0.41740 0.69810 0.890 0.0560 calc
H2 H Uiso 0.10030 1.08350 0.78830 0.890 0.0340 calc
H3 H Uiso -0.02250 1.06240 0.72290 0.890 0.0330 calc
H5 H Uiso 0.02760 0.51920 0.84110 0.890 0.0240 calc
H7A H Uiso 0.12520 0.97150 0.99430 0.890 0.0590 calc
H7B H Uiso 0.17010 0.79730 1.04090 0.890 0.0590 calc
H7C H Uiso 0.08950 0.76180 1.01710 0.890 0.0590 calc
H8A H Uiso 0.13280 0.45170 0.93630 0.890 0.0620 calc
H8B H Uiso 0.21430 0.50380 0.94080 0.890 0.0620 calc
H14 H Uiso 0.02750 0.99790 0.82340 0.110 0.0190 calc
H16 H Uiso -0.01250 0.43140 0.72820 0.110 0.0190 calc
H17 H Uiso 0.11290 0.42520 0.79900 0.110 0.0190 calc
H20A H Uiso -0.18670 0.66540 0.82330 0.110 0.0400 calc
H20B H Uiso -0.16000 0.86370 0.87350 0.110 0.0400 calc
H20C H Uiso -0.11840 0.65900 0.88690 0.110 0.0400 calc
H21A H Uiso -0.15300 1.06030 0.72870 0.110 0.0400 calc
H21B H Uiso -0.07290 1.06950 0.69730 0.110 0.0400 calc
H21C H Uiso -0.09290 1.08940 0.80450 0.110 0.0400 calc
H22A H Uiso -0.11670 0.55910 0.66140 0.110 0.0400 calc
H22B H Uiso -0.11760 0.77420 0.61360 0.110 0.0400 calc
H22C H Uiso -0.18330 0.70090 0.67290 0.110 0.0400 calc
H24A H Uiso 0.16820 0.78240 1.04520 0.110 0.0380 calc
H24B H Uiso 0.13520 0.58290 1.00330 0.110 0.0380 calc
H24C H Uiso 0.08800 0.77840 1.01380 0.110 0.0380 calc
H25A H Uiso 0.22760 0.65720 0.80760 0.110 0.0700 calc
H25B H Uiso 0.22950 0.56220 0.90920 0.110 0.0700 calc
H25C H Uiso 0.26650 0.77180 0.88990 0.110 0.0700 calc
H26A H Uiso 0.21800 1.05620 0.91080 0.110 0.0300 calc
H26B H Uiso 0.13840 1.09240 0.94000 0.110 0.0300 calc
H26C H Uiso 0.15900 1.07620 0.83290 0.110 0.0300 calc

loop_
_atom_type_symbol
_atom_type_description
_atom_type_scat_dispersion_real
_atom_type_scat_dispersion_imag
_atom_type_scat_source
P P 0.2955 0.4335 'International Tables Vol C Tables 4.2.6.8 and 6.1.1.4'
Fe Fe -1.1336 3.1974 'International Tables Vol C Tables 4.2.6.8 and 6.1.1.4'
H H 0.0000 0.0000 'International Tables Vol C Tables 4.2.6.8 and 6.1.1.4'
C C 0.0181 0.0091 'International Tables Vol C Tables 4.2.6.8 and 6.1.1.4'

loop_
_geom_angle_atom_site_label_1
_geom_angle_atom_site_label_2
_geom_angle_atom_site_label_3
_geom_angle
_geom_angle_publ_flag
P1 Fe1 P2 52.91(9) yes
P1 Fe1 P3 93.03(9) yes
P1 Fe1 P4 92.50(8) yes
P1 Fe1 P5 53.04(9) yes
P1 Fe1 C1 116.28(19) yes
P1 Fe1 C2 155.6(2) yes
P1 Fe1 C3 149.9(2) yes
P1 Fe1 C4 111.19(19) yes
P1 Fe1 C5 96.83(17) yes
P2 Fe1 P3 52.80(8) yes
P2 Fe1 P4 91.42(8) yes
P2 Fe1 P5 91.10(9) yes
P2 Fe1 C1 97.0(2) yes
P2 Fe1 C2 116.7(2) yes
P2 Fe1 C3 155.9(2) yes
P2 Fe1 C4 151.2(2) yes
P2 Fe1 C5 113.69(17) yes
P3 Fe1 P4 52.87(8) yes
P3 Fe1 P5 91.69(9) yes
P3 Fe1 C1 111.1(2) yes
P3 Fe1 C2 95.0(2) yes
P3 Fe1 C3 114.22(19) yes
P3 Fe1 C4 154.13(19) yes
P3 Fe1 C5 149.97(17) yes
P4 Fe1 P5 52.24(8) yes
P4 Fe1 C1 149.06(19) yes
P4 Fe1 C2 110.65(18) yes
P4 Fe1 C3 94.1(2) yes
P4 Fe1 C4 114.7(2) yes
P4 Fe1 C5 153.81(17) yes
P5 Fe1 C1 156.2(2) yes
P5 Fe1 C2 149.3(2) yes
P5 Fe1 C3 110.8(2) yes
P5 Fe1 C4 95.7(2) yes
P5 Fe1 C5 116.82(17) yes
C1 Fe1 C2 39.5(3) yes
C1 Fe1 C3 67.1(3) yes
C1 Fe1 C4 67.0(3) yes
C1 Fe1 C5 39.6(3) yes
C2 Fe1 C3 39.8(3) yes
C2 Fe1 C4 66.7(3) yes
C2 Fe1 C5 65.8(2) yes
C3 Fe1 C4 40.2(3) yes
C3 Fe1 C5 66.2(2) yes
C4 Fe1 C5 39.2(2) yes
P6 Fe1 P7 51.5(5) yes
P6 Fe1 P8 91.7(6) yes
P6 Fe1 P9 92.6(7) yes
P6 Fe1 P10 52.9(6) yes
P6 Fe1 C14 94.0(10) yes
P6 Fe1 C15 116.6(13) yes
P6 Fe1 C16 153.9(10) yes
P6 Fe1 C17 150.0(11) yes
P6 Fe1 C18 112.2(14) yes
P7 Fe1 P8 51.3(5) yes
P7 Fe1 P9 89.7(7) yes
P7 Fe1 P10 88.6(7) yes
P7 Fe1 C14 112.2(11) yes
P7 Fe1 C15 150.3(17) yes
P7 Fe1 C16 151.4(11) yes
P7 Fe1 C17 111.7(10) yes
P7 Fe1 C18 95.2(16) yes
P8 Fe1 P9 52.9(6) yes
P8 Fe1 P10 90.7(7) yes
P8 Fe1 C14 149.4(12) yes
P8 Fe1 C15 151.7(12) yes
P8 Fe1 C16 113.9(10) yes
P8 Fe1 C17 93.0(11) yes
P8 Fe1 C18 110.6(16) yes
P9 Fe1 P10 52.2(6) yes
P9 Fe1 C14 156.2(11) yes
P9 Fe1 C15 119.5(17) yes
P9 Fe1 C16 98.2(12) yes
P9 Fe1 C17 113.6(11) yes
P9 Fe1 C18 151.8(13) yes
P10 Fe1 C14 116.5(11) yes
P10 Fe1 C15 104.4(17) yes
P10 Fe1 C16 117.9(11) yes
P10 Fe1 C17 156.4(10) yes
P10 Fe1 C18 155.4(14) yes
C14 Fe1 C15 38.1(18) yes
C14 Fe1 C16 67.3(13) yes
C14 Fe1 C17 68.1(13) yes
C14 Fe1 C18 40.0(18) yes
C15 Fe1 C16 37.9(15) yes
C15 Fe1 C17 63.9(17) yes
C15 Fe1 C18 62(2) yes
C16 Fe1 C17 40.2(13) yes
C16 Fe1 C18 65.5(18) yes
C17 Fe1 C18 39.2(16) yes
Fe1 P1 P2 64.06(9) yes
Fe1 P1 P5 64.11(9) yes
P2 P1 P5 107.06(13) yes
Fe1 P2 P1 63.03(8) yes
Fe1 P2 P3 63.08(9) yes
P1 P2 P3 108.48(12) yes
Fe1 P3 P2 64.12(8) yes
Fe1 P3 P4 63.99(8) yes
P2 P3 P4 107.75(12) yes
Fe1 P4 P3 63.14(8) yes
Fe1 P4 P5 64.09(9) yes
P3 P4 P5 108.09(12) yes
Fe1 P5 P1 62.85(8) yes
Fe1 P5 P4 63.66(9) yes
P1 P5 P4 108.49(13) yes
Fe1 P6 P10 64.0(7) yes
P7 P6 P10 107.0(9) yes
Fe1 P6 P7 66.8(6) yes
P6 P7 P8 108.7(9) yes
Fe1 P7 P6 61.7(6) yes
Fe1 P7 P8 62.8(6) yes
Fe1 P8 P7 66.0(7) yes
P7 P8 P9 107.0(8) yes
Fe1 P8 P9 62.2(7) yes
Fe1 P9 P8 64.9(8) yes
P8 P9 P10 108.3(9) yes
Fe1 P9 P10 64.9(9) yes
P6 P10 P9 108.4(10) yes
Fe1 P10 P9 62.9(8) yes
Fe1 P10 P6 63.1(8) yes
Fe1 C1 C2 67.8(5) yes
Fe1 C1 C5 69.4(5) yes
C2 C1 C6 126.4(7) no
Fe1 C1 C6 135.1(6) yes
C2 C1 C5 105.0(7) no
C5 C1 C6 127.7(7) no
C1 C2 C3 110.7(6) no
Fe1 C2 C1 72.6(5) yes
Fe1 C2 C3 71.0(4) yes
C2 C3 C4 107.6(6) no
Fe1 C3 C2 69.2(4) yes
Fe1 C3 C4 71.8(4) yes
C5 C4 C10 126.6(6) no
Fe1 C4 C3 68.0(4) yes
Fe1 C4 C5 69.2(4) yes
Fe1 C4 C10 136.9(5) yes
C3 C4 C5 105.7(6) no
C3 C4 C10 126.5(6) no
Fe1 C5 C1 71.0(5) yes
Fe1 C5 C4 71.6(4) yes
C1 C5 C4 111.0(6) no
C1 C6 C7 105.9(7) no
C1 C6 C8 111.8(8) no
C1 C6 C9 113.0(8) no
C7 C6 C8 108.3(7) no
C7 C6 C9 107.5(7) no
C8 C6 C9 110.2(7) no
C4 C10 C11 106.0(6) no
C4 C10 C12 112.3(6) no
C4 C10 C13 112.6(6) no
C11 C10 C12 107.4(7) no
C11 C10 C13 109.6(7) no
C12 C10 C13 108.7(6) no
Fe1 C14 C15 76(3) yes
Fe1 C14 C18 72(4) yes
C15 C14 C18 104(3) no
Fe1 C15 C14 65(3) yes
Fe1 C15 C16 66(3) yes
Fe1 C15 C19 119(5) yes
C14 C15 C16 110(3) no
C14 C15 C19 122(4) no
C16 C15 C19 124(5) no
Fe1 C16 C15 77(3) yes
Fe1 C16 C17 72(2) yes
C15 C16 C17 108(3) no
Fe1 C17 C16 68(2) yes
Fe1 C17 C18 70(4) yes
C16 C17 C18 105(3) no
Fe1 C18 C14 68(4) yes
Fe1 C18 C17 71(4) yes
Fe1 C18 C23 135(5) yes
C14 C18 C17 111(5) no
C14 C18 C23 124(4) no
C17 C18 C23 125(4) no
C15 C19 C20 103(5) no
C15 C19 C21 113(4) no
C15 C19 C22 119(4) no
C20 C19 C21 105(5) no
C20 C19 C22 110(4) no
C21 C19 C22 107(3) no
C18 C23 C24 104(4) no
C18 C23 C25 114(4) no
C18 C23 C26 111(3) no
C24 C23 C25 108(4) no
C24 C23 C26 111(3) no
C25 C23 C26 109(3) no
Fe1 C2 H2 123.00 no
C1 C2 H2 125.00 no
C3 C2 H2 125.00 no
Fe1 C3 H3 124.00 no
C2 C3 H3 126.00 no
C4 C3 H3 126.00 no
Fe1 C5 H5 124.00 no
C1 C5 H5 125.00 no
C4 C5 H5 124.00 no
C6 C7 H7A 110.00 no
C6 C7 H7B 109.00 no
C6 C7 H7C 109.00 no
H7A C7 H7B 109.00 no
H7A C7 H7C 109.00 no
H7B C7 H7C 109.00 no
C6 C8 H8A 109.00 no
C6 C8 H8B 109.00 no
C6 C8 H8C 109.00 no
H8A C8 H8B 110.00 no
H8A C8 H8C 109.00 no
H8B C8 H8C 109.00 no
C6 C9 H9A 109.00 no
C6 C9 H9B 109.00 no
C6 C9 H9C 109.00 no
H9A C9 H9B 110.00 no
H9A C9 H9C 110.00 no
H9B C9 H9C 109.00 no
C10 C11 H11A 110.00 no
C10 C11 H11B 110.00 no
C10 C11 H11C 110.00 no
H11A C11 H11B 109.00 no
H11A C11 H11C 109.00 no
H11B C11 H11C 109.00 no
C10 C12 H12A 109.00 no
C10 C12 H12B 110.00 no
C10 C12 H12C 109.00 no
H12A C12 H12B 110.00 no
H12A C12 H12C 109.00 no
H12B C12 H12C 110.00 no
C10 C13 H13A 109.00 no
C10 C13 H13B 109.00 no
C10 C13 H13C 109.00 no
H13A C13 H13B 110.00 no
H13A C13 H13C 109.00 no
H13B C13 H13C 109.00 no
Fe1 C14 H14 117.00 no
C15 C14 H14 128.00 no
C18 C14 H14 128.00 no
Fe1 C16 H16 117.00 no
C15 C16 H16 126.00 no
C17 C16 H16 126.00 no
Fe1 C17 H17 126.00 no
C16 C17 H17 128.00 no
C18 C17 H17 128.00 no
C19 C20 H20A 110.00 no
C19 C20 H20B 110.00 no
C19 C20 H20C 110.00 no
H20A C20 H20B 109.00 no
H20A C20 H20C 109.00 no
H20B C20 H20C 109.00 no
C19 C21 H21A 109.00 no
C19 C21 H21B 109.00 no
C19 C21 H21C 110.00 no
H21A C21 H21B 109.00 no
H21A C21 H21C 110.00 no
H21B C21 H21C 110.00 no
C19 C22 H22A 110.00 no
C19 C22 H22B 110.00 no
C19 C22 H22C 109.00 no
H22A C22 H22B 110.00 no
H22A C22 H22C 109.00 no
H22B C22 H22C 109.00 no
C23 C24 H24A 110.00 no
C23 C24 H24B 109.00 no
C23 C24 H24C 109.00 no
H24A C24 H24B 109.00 no
H24A C24 H24C 110.00 no
H24B C24 H24C 109.00 no
C23 C25 H25A 109.00 no
C23 C25 H25B 109.00 no
C23 C25 H25C 109.00 no
H25A C25 H25B 109.00 no
H25A C25 H25C 110.00 no
H25B C25 H25C 110.00 no
C23 C26 H26A 109.00 no
C23 C26 H26B 109.00 no
C23 C26 H26C 110.00 no
H26A C26 H26B 109.00 no
H26A C26 H26C 109.00 no
H26B C26 H26C 110.00 no

loop_
_geom_bond_atom_site_label_1
_geom_bond_atom_site_label_2
_geom_bond_distance
_geom_bond_publ_flag
Fe1 P1 2.357(2) yes
Fe1 P2 2.378(2) yes
Fe1 P3 2.357(2) yes
Fe1 P4 2.375(2) yes
Fe1 P5 2.383(3) yes
Fe1 C1 2.119(11) yes
Fe1 C2 2.056(6) yes
Fe1 C3 2.078(7) yes
Fe1 C4 2.130(7) yes
Fe1 C5 2.099(6) yes
Fe1 P6 2.369(16) yes
Fe1 P7 2.472(16) yes
Fe1 P8 2.406(17) yes
Fe1 P9 2.35(2) yes
Fe1 P10 2.39(2) yes
Fe1 C14 2.07(4) yes
Fe1 C15 2.21(6) yes
Fe1 C16 2.07(4) yes
Fe1 C17 2.12(4) yes
Fe1 C18 2.12(10) yes
P1 P2 2.110(3) yes
P1 P5 2.117(3) yes
P2 P3 2.106(3) yes
P3 P4 2.107(3) yes
P4 P5 2.095(3) yes
P6 P10 2.12(3) yes
P6 P7 2.10(2) yes
P7 P8 2.11(2) yes
P8 P9 2.12(2) yes
P9 P10 2.085(19) yes
C1 C2 1.413(10) no
C1 C6 1.499(12) no
C1 C5 1.429(9) no
C2 C3 1.408(10) no
C3 C4 1.446(9) no
C4 C5 1.417(9) no
C4 C10 1.505(10) no
C6 C7 1.562(12) no
C6 C8 1.532(14) no
C6 C9 1.530(12) no
C10 C12 1.540(10) no
C10 C13 1.537(11) no
C10 C11 1.528(11) no
C14 C15 1.40(6) no
C14 C18 1.43(7) no
C15 C16 1.39(6) no
C15 C19 1.59(6) no
C16 C17 1.44(5) no
C17 C18 1.42(7) no
C18 C23 1.58(8) no
C19 C20 1.53(8) no
C19 C21 1.56(6) no
C19 C22 1.53(6) no
C23 C24 1.55(7) no
C23 C25 1.54(7) no
C23 C26 1.53(5) no
C2 H2 0.9300 no
C3 H3 0.9300 no
C5 H5 0.9300 no
C7 H7A 0.9600 no
C7 H7B 0.9600 no
C7 H7C 0.9600 no
C8 H8A 0.9600 no
C8 H8B 0.9600 no
C8 H8C 0.9600 no
C9 H9A 0.9600 no
C9 H9B 0.9600 no
C9 H9C 0.9600 no
C11 H11A 0.9600 no
C11 H11B 0.9600 no
C11 H11C 0.9600 no
C12 H12A 0.9600 no
C12 H12B 0.9600 no
C12 H12C 0.9600 no
C13 H13A 0.9600 no
C13 H13B 0.9600 no
C13 H13C 0.9600 no
C14 H14 0.9300 no
C16 H16 0.9300 no
C17 H17 0.9300 no
C20 H20A 0.9600 no
C20 H20B 0.9600 no
C20 H20C 0.9600 no
C21 H21A 0.9600 no
C21 H21B 0.9600 no
C21 H21C 0.9600 no
C22 H22A 0.9600 no
C22 H22B 0.9600 no
C22 H22C 0.9700 no
C24 H24A 0.9600 no
C24 H24B 0.9600 no
C24 H24C 0.9600 no
C25 H25A 0.9600 no
C25 H25B 0.9600 no
C25 H25C 0.9500 no
C26 H26A 0.9700 no
C26 H26B 0.9600 no
C26 H26C 0.9600 no

loop_
_geom_contact_atom_site_label_1
_geom_contact_atom_site_label_2
_geom_contact_distance
_geom_contact_site_symmetry_2
_geom_contact_publ_flag
Fe1 C25 3.99(6) . no
Fe1 C26 3.93(4) . no
Fe1 C22 3.78(6) . no
Fe1 C19 3.29(4) . no
Fe1 C21 3.80(5) . no
Fe1 C23 3.42(4) . no
Fe1 H12A 3.5300 . no
Fe1 H8C 3.5300 . no
Fe1 H9A 3.5200 . no
Fe1 H14 2.6200 . no
Fe1 H16 2.6300 . no
Fe1 H17 2.7700 . no
Fe1 H21B 3.3800 . no
Fe1 H25A 3.4900 . no
Fe1 H26C 3.4200 . no
P1 P3 3.746(3) 1_545 no
P1 P3 3.421(3) . no
P1 P4 3.718(3) 1_545 no
P1 P4 3.418(3) . no
P1 C5 3.338(6) . no
P2 C1 3.374(10) . no
P2 P4 3.402(3) . no
P2 P5 3.399(3) . no
P2 C9 3.644(8) . no
P3 P1 3.421(3) . no
P3 P1 3.746(3) 1_565 no
P3 P5 3.401(3) . no
P3 C1 3.693(11) . no
P3 C2 3.260(7) . no
P4 C3 3.265(7) . no
P4 P1 3.718(3) 1_565 no
P4 P1 3.418(3) . no
P4 P2 3.402(3) . no
P4 C2 3.648(6) . no
P5 P2 3.399(3) . no
P5 P3 3.401(3) . no
P5 C13 3.644(8) . no
P5 C3 3.676(7) . no
P5 C4 3.350(7) . no
P6 P9 3.71(2) 1_565 no
P6 C14 3.25(5) . no
P6 P8 3.768(19) 1_565 no
P6 P8 3.425(19) . no
P6 P9 3.41(2) . no
P7 C18 3.40(9) . no
P7 P10 3.40(3) . no
P7 C25 3.66(7) . no
P7 C26 3.66(5) . no
P7 P9 3.40(2) . no
P8 C17 3.29(5) . no
P8 P10 3.41(2) . no
P8 P6 3.425(19) . no
P8 P6 3.768(19) 1_545 no
P9 P6 3.71(2) 1_545 no
P9 C16 3.34(5) . no
P9 P6 3.41(2) . no
P9 P7 3.40(2) . no
P10 P7 3.40(3) . no
P10 C19 3.69(5) . no
P10 P8 3.41(2) . no
P10 C15 3.63(8) . no
P10 C21 3.68(5) . no
P10 C22 3.48(6) . no
P1 H11A 3.1600 2_564 no
P2 H9A 2.8500 . no
P2 H8C 2.9200 . no
P3 H9B 3.1100 3_554 no
P3 H2 3.1900 . no
P4 H3 3.2000 . no
P4 H11C 3.1300 2_574 no
P5 H13C 2.8500 . no
P5 H12A 2.9400 . no
P5 H7C 3.1100 2_564 no
P5 H8A 3.2000 2_564 no
P6 H21B 3.2000 . no
P6 H14 3.0600 . no
P7 H26C 2.9400 . no
P7 H25A 2.9600 . no
P9 H20C 2.9600 2_564 no
P10 H21B 2.9000 . no
P10 H24C 2.9600 2_574 no
P10 H22B 2.7700 . no
C1 P3 3.693(11) . no
C1 P2 3.374(10) . no
C1 C3 2.321(11) . no
C1 C4 2.345(11) . no
C2 C5 2.256(9) . no
C2 P4 3.648(6) . no
C2 C6 2.599(11) . no
C2 P3 3.260(7) . no
C2 C4 2.303(10) . no
C3 P5 3.676(7) . no
C3 P4 3.265(7) . no
C3 C10 2.635(10) . no
C3 C1 2.321(11) . no
C3 C5 2.282(9) . no
C4 C2 2.303(10) . no
C4 P5 3.350(7) . no
C4 C1 2.345(11) . no
C5 C3 2.282(9) . no
C5 C2 2.256(9) . no
C5 C10 2.611(9) . no
C5 P1 3.338(6) . no
C5 C6 2.628(10) . no
C9 P2 3.644(8) . no
C13 P5 3.644(8) . no
C14 C17 2.34(4) . no
C14 C23 2.66(5) . no
C14 P6 3.25(5) . no
C14 C19 2.62(5) . no
C14 C16 2.29(4) . no
C15 C18 2.24(7) . no
C15 P10 3.63(8) . no
C15 C17 2.29(5) . no
C16 C19 2.63(5) . no
C16 C14 2.29(4) . no
C16 C18 2.27(7) . no
C16 P9 3.34(5) . no
C17 C14 2.34(4) . no
C17 C15 2.29(5) . no
C17 P8 3.29(5) . no
C17 C23 2.66(5) . no
C18 C15 2.24(7) . no
C18 P7 3.40(9) . no
C18 C16 2.27(7) . no
C19 Fe1 3.29(4) . no
C19 P10 3.69(5) . no
C21 Fe1 3.80(5) . no
C21 P10 3.68(5) . no
C22 Fe1 3.78(6) . no
C22 P10 3.48(6) . no
C23 Fe1 3.42(4) . no
C25 P7 3.66(7) . no
C25 Fe1 3.99(6) . no
C26 Fe1 3.93(4) . no
C26 P7 3.66(5) . no
C1 H2 2.0900 . no
C1 H5 2.1000 . no
C2 H7A 3.0400 . no
C2 H9C 2.8000 . no
C2 H3 2.1000 . no
C3 H2 2.0800 . no
C3 H13A 2.8200 . no
C3 H11C 3.0700 . no
C4 H5 2.0900 . no
C4 H3 2.1300 . no
C5 H12C 2.8800 . no
C5 H8C 3.0600 . no
C5 H11A 2.9700 . no
C5 H7C 3.0700 . no
C5 H8A 2.8500 . no
C8 H5 2.8400 . no
C9 H2 2.8700 . no
C12 H3 3.0900 1_545 no
C12 H5 2.8800 . no
C13 H3 2.8900 . no
C14 H24C 3.0300 . no
C14 H21B 2.9400 . no
C14 H26C 2.8100 . no
C14 H21C 2.7900 . no
C14 H26B 3.0800 . no
C15 H14 2.1100 . no
C15 H16 2.0900 . no
C16 H22A 2.7700 . no
C16 H20C 3.0800 . no
C16 H17 2.1400 . no
C17 H24B 3.0800 . no
C17 H25A 2.8700 . no
C17 H16 2.1300 . no
C18 H14 2.1300 . no
C18 H17 2.1200 . no
C20 H26A 3.0500 4_475 no
C21 H14 2.7200 . no
C22 H24B 2.9700 2_564 no
C22 H16 2.9700 . no
C24 H22A 2.9900 2_565 no
C25 H17 2.9500 . no
C25 H20A 2.9200 4_565 no
C26 H14 2.8500 . no
H2 H9C 2.3600 . no
H2 C9 2.8700 . no
H3 C12 3.0900 1_565 no
H3 C13 2.8900 . no
H3 H12A 2.6000 1_565 no
H3 H13A 2.4100 . no
H5 C8 2.8400 . no
H5 H8A 2.4300 . no
H5 H12C 2.4400 . no
H5 C12 2.8800 . no
H7A C2 3.0400 . no
H7A H9C 2.4200 . no
H7A H13C 2.5300 2_575 no
H7B H9B 2.5200 . no
H7B H8B 2.5300 . no
H7C H8A 2.4800 . no
H7C C5 3.0700 . no
H7C P5 3.1100 2_565 no
H8A P5 3.2000 2_565 no
H8A H7C 2.4800 . no
H8A H5 2.4300 . no
H8A C5 2.8500 . no
H8B H7B 2.5300 . no
H8B H9B 2.4000 . no
H8B H11B 2.5800 4_565 no
H8C Fe1 3.5300 . no
H8C P2 2.9200 . no
H8C C5 3.0600 . no
H9A Fe1 3.5200 . no
H9A P2 2.8500 . no
H9B H7B 2.5200 . no
H9B H8B 2.4000 . no
H9B P3 3.1100 3_555 no
H9C H7A 2.4200 . no
H9C H2 2.3600 . no
H9C C2 2.8000 . no
H11A C5 2.9700 . no
H11A H12C 2.3800 . no
H11A P1 3.1600 2_565 no
H11B H12B 2.5400 . no
H11B H13B 2.5100 . no
H11B H8B 2.5800 4_465 no
H11C H13A 2.5100 . no
H11C C3 3.0700 . no
H11C P4 3.1300 2_575 no
H12A Fe1 3.5300 . no
H12A P5 2.9400 . no
H12A H3 2.6000 1_545 no
H12B H13B 2.3700 . no
H12B H11B 2.5400 . no
H12C H11A 2.3800 . no
H12C H5 2.4400 . no
H12C C5 2.8800 . no
H13A C3 2.8200 . no
H13A H3 2.4100 . no
H13A H11C 2.5100 . no
H13B H11B 2.5100 . no
H13B H12B 2.3700 . no
H13C P5 2.8500 . no
H13C H7A 2.5300 2_574 no
H14 Fe1 2.6200 . no
H14 P6 3.0600 . no
H14 C21 2.7200 . no
H14 C26 2.8500 . no
H14 H21C 2.3500 . no
H14 H26C 2.5200 . no
H16 Fe1 2.6300 . no
H16 C22 2.9700 . no
H16 H22A 2.3300 . no
H17 Fe1 2.7700 . no
H17 C25 2.9500 . no
H17 H26C 2.5000 1_545 no
H20A H22C 2.1400 . no
H20A C25 2.9200 4_465 no
H20A H25B 2.4900 4_465 no
H20B H21A 2.4300 . no
H20B H21C 2.1800 . no
H20B H26A 2.4100 4_475 no
H20C C16 3.0800 . no
H20C P9 2.9600 2_565 no
H21A H20B 2.4300 . no
H21A H22B 2.5800 . no
H21A H22C 2.5600 . no
H21B Fe1 3.3800 . no
H21B P6 3.2000 . no
H21B P10 2.9000 . no
H21B C14 2.9400 . no
H21B H22B 2.4200 . no
H21C C14 2.7900 . no
H21C H14 2.3500 . no
H21C H20B 2.1800 . no
H22A C16 2.7700 . no
H22A H16 2.3300 . no
H22A C24 2.9900 2_564 no
H22A H24B 2.4500 2_564 no
H22B P10 2.7700 . no
H22B H21A 2.5800 . no
H22B H21B 2.4200 . no
H22C H20A 2.1400 . no
H22C H21A 2.5600 . no
H24A H26B 2.5900 . no
H24B C17 3.0800 . no
H24B H25B 2.2200 . no
H24B C22 2.9700 2_565 no
H24B H22A 2.4500 2_565 no
H24C C14 3.0300 . no
H24C H26B 2.5000 . no
H24C P10 2.9600 2_575 no
H25A Fe1 3.4900 . no
H25A P7 2.9600 . no
H25A C17 2.8700 . no
H25B H24B 2.2200 . no
H25B H20A 2.4900 4_565 no
H25C H26A 2.1000 . no
H26A H25C 2.1000 . no
H26A C20 3.0500 4_575 no
H26A H20B 2.4100 4_575 no
H26B C14 3.0800 . no
H26B H24A 2.5900 . no
H26B H24C 2.5000 . no
H26C Fe1 3.4200 . no
H26C P7 2.9400 . no
H26C C14 2.8100 . no
H26C H14 2.5200 . no
H26C H17 2.5000 1_565 no

loop_
_geom_hbond_atom_site_label_D
_geom_hbond_atom_site_label_H
_geom_hbond_atom_site_label_A
_geom_hbond_distance_DH
_geom_hbond_distance_HA
_geom_hbond_distance_DA
_geom_hbond_angle_DHA
_geom_hbond_publ_flag
C9 H9A P2 0.9600 2.8500 3.644(8) 141.00 yes
C13 H13C P5 0.9600 2.8500 3.644(8) 141.00 yes

loop_
_geom_torsion_atom_site_label_1
_geom_torsion_atom_site_label_2
_geom_torsion_atom_site_label_3
_geom_torsion_atom_site_label_4
_geom_torsion
_geom_torsion_publ_flag
P2 Fe1 P1 P5 -126.79(12) no
P3 Fe1 P1 P2 36.96(9) no
P3 Fe1 P1 P5 -89.83(10) no
P4 Fe1 P1 P2 89.90(10) no
P4 Fe1 P1 P5 -36.89(10) no
P5 Fe1 P1 P2 126.79(12) no
C1 Fe1 P1 P2 -78.3(2) no
C1 Fe1 P1 P5 154.9(2) no
C2 Fe1 P1 P2 -72.2(5) no
C2 Fe1 P1 P5 161.0(5) no
C3 Fe1 P1 P2 -167.6(4) no
C3 Fe1 P1 P5 65.6(4) no
C4 Fe1 P1 P2 -152.3(2) no
C4 Fe1 P1 P5 80.9(2) no
C5 Fe1 P1 P2 -114.62(18) no
C5 Fe1 P1 P5 118.59(18) no
P1 Fe1 P2 P3 131.08(12) no
P3 Fe1 P2 P1 -131.08(12) no
P4 Fe1 P2 P1 -92.05(10) no
P4 Fe1 P2 P3 39.03(9) no
P5 Fe1 P2 P1 -39.80(10) no
P5 Fe1 P2 P3 91.28(10) no
C1 Fe1 P2 P1 117.8(2) no
C1 Fe1 P2 P3 -111.2(2) no
C2 Fe1 P2 P1 153.9(2) no
C2 Fe1 P2 P3 -75.0(2) no
C3 Fe1 P2 P1 164.7(5) no
C3 Fe1 P2 P3 -64.2(5) no
C4 Fe1 P2 P1 64.2(4) no
C4 Fe1 P2 P3 -164.8(4) no
C5 Fe1 P2 P1 80.28(19) no
C5 Fe1 P2 P3 -148.64(19) no
P1 Fe1 P3 P2 -37.02(10) no
P1 Fe1 P3 P4 90.83(10) no
P2 Fe1 P3 P4 127.86(12) no
P4 Fe1 P3 P2 -127.86(12) no
P5 Fe1 P3 P2 -90.10(10) no
P5 Fe1 P3 P4 37.76(9) no
C1 Fe1 P3 P2 82.7(2) no
C1 Fe1 P3 P4 -149.5(2) no
C2 Fe1 P3 P2 119.9(2) no
C2 Fe1 P3 P4 -112.2(2) no
C3 Fe1 P3 P2 156.2(2) no
C3 Fe1 P3 P4 -75.9(2) no
C4 Fe1 P3 P2 163.1(5) no
C4 Fe1 P3 P4 -69.0(5) no
C5 Fe1 P3 P2 72.2(4) no
C5 Fe1 P3 P4 -159.9(3) no
P1 Fe1 P4 P3 -91.92(10) no
P1 Fe1 P4 P5 37.36(10) no
P2 Fe1 P4 P3 -38.99(9) no
P2 Fe1 P4 P5 90.29(10) no
P3 Fe1 P4 P5 129.27(11) no
P5 Fe1 P4 P3 -129.27(11) no
C1 Fe1 P4 P3 67.3(4) no
C1 Fe1 P4 P5 -163.5(4) no
C2 Fe1 P4 P3 80.3(2) no
C2 Fe1 P4 P5 -150.5(2) no
C3 Fe1 P4 P3 117.5(2) no
C3 Fe1 P4 P5 -113.2(2) no
C4 Fe1 P4 P3 153.4(2) no
C4 Fe1 P4 P5 -77.4(2) no
C5 Fe1 P4 P3 157.1(4) no
C5 Fe1 P4 P5 -73.7(4) no
P1 Fe1 P5 P4 -130.66(12) no
P2 Fe1 P5 P1 39.71(10) no
P2 Fe1 P5 P4 -90.95(10) no
P3 Fe1 P5 P1 92.53(10) no
P3 Fe1 P5 P4 -38.13(9) no
P4 Fe1 P5 P1 130.66(12) no
C1 Fe1 P5 P1 -70.6(5) no
C1 Fe1 P5 P4 158.8(5) no
C2 Fe1 P5 P1 -164.8(4) no
C2 Fe1 P5 P4 64.6(4) no
C3 Fe1 P5 P1 -150.7(2) no
C3 Fe1 P5 P4 78.6(2) no
C4 Fe1 P5 P1 -112.3(2) no
C4 Fe1 P5 P4 117.0(2) no
C5 Fe1 P5 P1 -77.7(2) no
C5 Fe1 P5 P4 151.67(19) no
P1 Fe1 C1 C2 176.0(4) no
P1 Fe1 C1 C5 -67.1(4) no
P1 Fe1 C1 C6 56.1(9) no
P2 Fe1 C1 C2 124.1(4) no
P2 Fe1 C1 C5 -119.1(3) no
P2 Fe1 C1 C6 4.2(9) no
P3 Fe1 C1 C2 71.3(4) no
P3 Fe1 C1 C5 -171.8(3) no
P3 Fe1 C1 C6 -48.6(9) no
P4 Fe1 C1 C2 19.3(7) no
P4 Fe1 C1 C5 136.2(4) no
P4 Fe1 C1 C6 -100.6(8) no
P5 Fe1 C1 C2 -126.8(5) no
P5 Fe1 C1 C5 -9.9(7) no
P5 Fe1 C1 C6 113.3(9) no
C2 Fe1 C1 C5 116.9(6) no
C2 Fe1 C1 C6 -119.9(10) no
C3 Fe1 C1 C2 -37.0(4) no
C3 Fe1 C1 C5 79.9(4) no
C3 Fe1 C1 C6 -156.9(9) no
C4 Fe1 C1 C2 -80.8(5) no
C4 Fe1 C1 C5 36.1(4) no
C4 Fe1 C1 C6 159.3(9) no
C5 Fe1 C1 C2 -116.9(6) no
C5 Fe1 C1 C6 123.2(10) no
P1 Fe1 C2 C1 -8.7(8) no
P1 Fe1 C2 C3 -128.7(5) no
P2 Fe1 C2 C1 -66.9(4) no
P2 Fe1 C2 C3 173.2(3) no
P3 Fe1 C2 C1 -117.5(4) no
P3 Fe1 C2 C3 122.6(4) no
P4 Fe1 C2 C1 -169.5(4) no
P4 Fe1 C2 C3 70.5(4) no
P5 Fe1 C2 C1 140.8(4) no
P5 Fe1 C2 C3 20.8(6) no
C1 Fe1 C2 C3 -120.0(6) no
C3 Fe1 C2 C1 120.0(6) no
C4 Fe1 C2 C1 81.5(5) no
C4 Fe1 C2 C3 -38.4(4) no
C5 Fe1 C2 C1 38.6(4) no
C5 Fe1 C2 C3 -81.4(4) no
P1 Fe1 C3 C2 140.1(4) no
P1 Fe1 C3 C4 22.4(7) no
P2 Fe1 C3 C2 -15.1(7) no
P2 Fe1 C3 C4 -132.8(5) no
P3 Fe1 C3 C2 -67.0(4) no
P3 Fe1 C3 C4 175.3(3) no
P4 Fe1 C3 C2 -117.8(3) no
P4 Fe1 C3 C4 124.5(4) no
P5 Fe1 C3 C2 -168.8(3) no
P5 Fe1 C3 C4 73.5(4) no
C1 Fe1 C3 C2 36.8(4) no
C1 Fe1 C3 C4 -80.9(4) no
C2 Fe1 C3 C4 -117.7(6) no
C4 Fe1 C3 C2 117.7(6) no
C5 Fe1 C3 C2 80.1(4) no
C5 Fe1 C3 C4 -37.6(4) no
P1 Fe1 C4 C3 -168.2(4) no
P1 Fe1 C4 C5 74.1(4) no
P1 Fe1 C4 C10 -47.7(7) no
P2 Fe1 C4 C3 141.5(4) no
P2 Fe1 C4 C5 23.7(6) no
P2 Fe1 C4 C10 -98.1(8) no
P3 Fe1 C4 C3 -9.8(7) no
P3 Fe1 C4 C5 -127.6(4) no
P3 Fe1 C4 C10 110.6(7) no
P4 Fe1 C4 C3 -64.9(4) no
P4 Fe1 C4 C5 177.4(3) no
P4 Fe1 C4 C10 55.6(7) no
P5 Fe1 C4 C3 -115.7(4) no
P5 Fe1 C4 C5 126.6(3) no
P5 Fe1 C4 C10 4.7(7) no
C1 Fe1 C4 C3 81.3(4) no
C1 Fe1 C4 C5 -36.5(4) no
C1 Fe1 C4 C10 -158.3(8) no
C2 Fe1 C4 C3 38.1(4) no
C2 Fe1 C4 C5 -79.6(4) no
C2 Fe1 C4 C10 158.6(8) no
C3 Fe1 C4 C5 -117.7(6) no
C3 Fe1 C4 C10 120.5(9) no
C5 Fe1 C4 C3 117.7(6) no
C5 Fe1 C4 C10 -121.8(8) no
P1 Fe1 C5 C1 123.7(4) no
P1 Fe1 C5 C4 -115.4(4) no
P2 Fe1 C5 C1 71.3(4) no
P2 Fe1 C5 C4 -167.8(3) no
P3 Fe1 C5 C1 15.4(6) no
P3 Fe1 C5 C4 136.3(4) no
P4 Fe1 C5 C1 -126.3(4) no
P4 Fe1 C5 C4 -5.4(6) no
P5 Fe1 C5 C1 175.5(3) no
P5 Fe1 C5 C4 -63.6(4) no
C1 Fe1 C5 C4 120.9(5) no
C2 Fe1 C5 C1 -38.5(4) no
C2 Fe1 C5 C4 82.4(4) no
C3 Fe1 C5 C1 -82.3(4) no
C3 Fe1 C5 C4 38.6(4) no
C4 Fe1 C5 C1 -120.9(5) no
Fe1 P1 P2 P3 -45.12(11) no
P5 P1 P2 Fe1 48.91(11) no
P5 P1 P2 P3 3.78(17) no
Fe1 P1 P5 P4 45.80(11) no
P2 P1 P5 Fe1 -48.88(10) no
P2 P1 P5 P4 -3.08(17) no
Fe1 P2 P3 P4 -48.16(10) no
P1 P2 P3 Fe1 45.10(11) no
P1 P2 P3 P4 -3.06(17) no
Fe1 P3 P4 P5 -47.10(10) no
P2 P3 P4 Fe1 48.23(10) no
P2 P3 P4 P5 1.13(17) no
Fe1 P4 P5 P1 -45.38(10) no
P3 P4 P5 Fe1 46.60(10) no
P3 P4 P5 P1 1.22(17) no
Fe1 C1 C2 C3 61.1(5) no
C5 C1 C2 Fe1 -59.9(6) no
C5 C1 C2 C3 1.2(9) no
C6 C1 C2 Fe1 130.5(9) no
C6 C1 C2 C3 -168.5(8) no
Fe1 C1 C5 C4 -60.7(5) no
C2 C1 C5 Fe1 58.8(6) no
C2 C1 C5 C4 -1.9(9) no
C6 C1 C5 Fe1 -131.7(10) no
C6 C1 C5 C4 167.6(8) no
Fe1 C1 C6 C7 175.1(6) no
Fe1 C1 C6 C8 -67.3(10) no
Fe1 C1 C6 C9 57.7(12) no
C2 C1 C6 C7 80.8(11) no
C2 C1 C6 C8 -161.5(8) no
C2 C1 C6 C9 -36.6(13) no
C5 C1 C6 C7 -86.6(11) no
C5 C1 C6 C8 31.1(12) no
C5 C1 C6 C9 156.1(9) no
Fe1 C2 C3 C4 62.0(5) no
C1 C2 C3 Fe1 -62.1(6) no
C1 C2 C3 C4 -0.2(8) no
Fe1 C3 C4 C5 59.3(5) no
Fe1 C3 C4 C10 -132.8(7) no
C2 C3 C4 Fe1 -60.3(5) no
C2 C3 C4 C5 -1.0(7) no
C2 C3 C4 C10 166.9(6) no
Fe1 C4 C5 C1 60.3(6) no
C3 C4 C5 Fe1 -58.5(5) no
C3 C4 C5 C1 1.8(8) no
C10 C4 C5 Fe1 133.7(7) no
C10 C4 C5 C1 -166.0(7) no
Fe1 C4 C10 C11 177.2(7) no
Fe1 C4 C10 C12 60.2(9) no
Fe1 C4 C10 C13 -62.9(9) no
C3 C4 C10 C11 -86.6(9) no
C3 C4 C10 C12 156.4(7) no
C3 C4 C10 C13 33.3(10) no
C5 C4 C10 C11 78.9(9) no
C5 C4 C10 C12 -38.2(9) no
C5 C4 C10 C13 -161.3(6) no
